data_7000329
loop_
_publ_author_name
'Adams, Christopher J.'
'Anderson, Kirsty M.'
'Connelly, Neil G.'
'Harding, David J.'
'Hayward, Owen D.'
'Orpen, A. Guy'
'Patr\'on, Elena'
'Rieger, Philip H.'

_publ_section_title
;
 The d3/d2 alkyne complexes [MX2(\h-RC&#xE002;CR)Tp&#x2032;]z (X =
 halide, z = 0 and 1+): final links in a d6--d2 redox family tree
;
_journal_issue 3
_journal_name_full 'Dalton Transactions'
_journal_page_first 530
_journal_page_last 543
_journal_paper_doi 10.1039/b813642d
_journal_year 2009
_chemical_formula_sum 'C29 H31 B Cl9 N6 Sb W'
_chemical_formula_weight 1099.06
_chemical_name_systematic
;
?
;
_space_group_IT_number 14
_symmetry_cell_setting monoclinic
_symmetry_space_group_name_Hall '-P 2ybc'
_symmetry_space_group_name_H-M 'P 1 21/c 1'
_atom_sites_solution_hydrogens geom
_atom_sites_solution_primary direct
_atom_sites_solution_secondary difmap
_audit_creation_method SHELXL-97
_cell_angle_alpha 90.00
_cell_angle_beta 95.078(12)
_cell_angle_gamma 90.00
_cell_formula_units_Z 4
_cell_length_a 10.4365(11)
_cell_length_b 16.9979(13)
_cell_length_c 21.716(2)
_cell_measurement_temperature 173(2)
_cell_volume 3837.3(6)
_computing_cell_refinement 'Bruker SMART'
_computing_data_collection 'Bruker SMART'
_computing_data_reduction 'Bruker SHELXTL'
_computing_molecular_graphics 'Bruker SHELXTL'
_computing_publication_material 'Bruker SHELXTL'
_computing_structure_refinement 'SHELXL-97 (Sheldrick, 1997)'
_computing_structure_solution 'SHELXS-97 (Sheldrick, 1990)'
_diffrn_ambient_temperature 173(2)
_diffrn_measured_fraction_theta_full 0.999
_diffrn_measured_fraction_theta_max 0.999
_diffrn_measurement_device_type 'CCD area detector'
_diffrn_measurement_method 'omega scans with narrow frames'
_diffrn_radiation_monochromator graphite
_diffrn_radiation_source 'fine-focus sealed tube'
_diffrn_radiation_type MoK\a
_diffrn_radiation_wavelength 0.71073
_diffrn_reflns_av_R_equivalents 0.0372
_diffrn_reflns_av_sigmaI/netI 0.0505
_diffrn_reflns_limit_h_max 13
_diffrn_reflns_limit_h_min -7
_diffrn_reflns_limit_k_max 21
_diffrn_reflns_limit_k_min -22
_diffrn_reflns_limit_l_max 28
_diffrn_reflns_limit_l_min -27
_diffrn_reflns_number 24624
_diffrn_reflns_theta_full 27.49
_diffrn_reflns_theta_max 27.49
_diffrn_reflns_theta_min 1.52
_diffrn_standards_decay_% 0
_exptl_absorpt_coefficient_mu 4.357
_exptl_absorpt_correction_T_max 0.491
_exptl_absorpt_correction_T_min 0.320
_exptl_absorpt_correction_type multi-scan
_exptl_absorpt_process_details 'SADABS (Sheldrick 1996)'
_exptl_crystal_colour 'Dark red'
_exptl_crystal_density_diffrn 1.902
_exptl_crystal_density_meas ?
_exptl_crystal_density_method .
_exptl_crystal_description Block
_exptl_crystal_F_000 2120
_exptl_crystal_size_max 0.3
_exptl_crystal_size_mid 0.3
_exptl_crystal_size_min 0.1
_refine_diff_density_max 1.414
_refine_diff_density_min -0.946
_refine_diff_density_rms 0.112
_refine_ls_extinction_method none
_refine_ls_goodness_of_fit_ref 0.948
_refine_ls_hydrogen_treatment constr
_refine_ls_matrix_type full
_refine_ls_number_parameters 430
_refine_ls_number_reflns 8797
_refine_ls_number_restraints 0
_refine_ls_restrained_S_all 0.948
_refine_ls_R_factor_all 0.0506
_refine_ls_R_factor_gt 0.0304
_refine_ls_shift/su_max 0.005
_refine_ls_shift/su_mean 0.000
_refine_ls_structure_factor_coef Fsqd
_refine_ls_weighting_details 'calc w=1/[\s^2^(Fo^2^)+(0.0322P)^2^+0.0000P] where P=(Fo^2^+2Fc^2^)/3'
_refine_ls_weighting_scheme calc
_refine_ls_wR_factor_gt 0.0643
_refine_ls_wR_factor_ref 0.0693
_reflns_number_gt 6536
_reflns_number_total 8797
_reflns_threshold_expression >2sigma(I)
_cod_data_source_file b813642d.txt
_cod_data_source_block 6[SbCl6]
_cod_depositor_comments
;
The following automatic conversions were performed:
'_symmetry_cell_setting' value 'Monoclinic' changed to 'monoclinic'
according to '/home/saulius/struct/CIF-dictionaries/cif_core.dic'
dictionary named 'cif_core.dic' version 2.4.1 from
2010-06-29.

'_exptl_absorpt_correction_type' value 'Multi-scan' changed
to 'multi-scan' according to
'/home/saulius/struct/CIF-dictionaries/cif_core.dic' dictionary named
'cif_core.dic' version 2.4.1 from 2010-06-29.

Automatic conversion script
Id: cif_fix_enum 1527 2010-12-29 10:47:43Z saulius 
;
_cod_original_cell_volume 3837.4(7)
_cod_original_sg_symbol_H-M P2(1)/c
_cod_database_code 7000329

loop_
_symmetry_equiv_pos_as_xyz
'x, y, z'
'-x, y+1/2, -z+1/2'
'-x, -y, -z'
'x, -y-1/2, z-1/2'

loop_
_atom_site_label
_atom_site_type_symbol
_atom_site_fract_x
_atom_site_fract_y
_atom_site_fract_z
_atom_site_U_iso_or_equiv
_atom_site_adp_type
_atom_site_occupancy
_atom_site_symmetry_multiplicity
_atom_site_calc_flag
_atom_site_refinement_flags
_atom_site_disorder_assembly
_atom_site_disorder_group
W1 W 0.593999(16) 1.331095(9) 0.652654(7) 0.02598(5) Uani 1 1 d . . .
Cl1 Cl 0.39531(11) 1.35887(7) 0.60186(5) 0.0375(3) Uani 1 1 d . . .
Cl2 Cl 0.55054(11) 1.33958(6) 0.75582(5) 0.0347(2) Uani 1 1 d . . .
N3 N 0.7690(3) 1.27289(18) 0.68743(15) 0.0276(8) Uani 1 1 d . . .
N4 N 0.7940(3) 1.19793(19) 0.66695(15) 0.0275(8) Uani 1 1 d . . .
C6 C 0.8731(5) 1.3681(3) 0.7659(2) 0.0417(11) Uani 1 1 d . . .
H6A H 0.8595 1.4119 0.7367 0.062 Uiso 1 1 calc R . .
H6B H 0.9583 1.3730 0.7885 0.062 Uiso 1 1 calc R . .
H6C H 0.8070 1.3694 0.7952 0.062 Uiso 1 1 calc R . .
C7 C 0.8649(4) 1.2917(3) 0.73124(19) 0.0330(10) Uani 1 1 d . . .
C8 C 0.9478(4) 1.2289(3) 0.7394(2) 0.0372(11) Uani 1 1 d . . .
H8A H 1.0223 1.2258 0.7678 0.045 Uiso 1 1 calc R . .
C9 C 0.9022(4) 1.1710(3) 0.69834(19) 0.0339(10) Uani 1 1 d . . .
C10 C 0.9550(5) 1.0908(3) 0.6878(2) 0.0453(12) Uani 1 1 d . . .
H10A H 0.8849 1.0523 0.6858 0.068 Uiso 1 1 calc R . .
H10B H 1.0189 1.0773 0.7220 0.068 Uiso 1 1 calc R . .
H10C H 0.9956 1.0903 0.6489 0.068 Uiso 1 1 calc R . .
N1 N 0.5089(3) 1.21086(19) 0.65871(15) 0.0302(8) Uani 1 1 d . . .
N2 N 0.5742(3) 1.14626(19) 0.63977(15) 0.0298(8) Uani 1 1 d . . .
C1 C 0.2908(4) 1.2314(3) 0.6999(2) 0.0433(12) Uani 1 1 d . . .
H1A H 0.3255 1.2828 0.7132 0.065 Uiso 1 1 calc R . .
H1B H 0.2582 1.2043 0.7351 0.065 Uiso 1 1 calc R . .
H1C H 0.2205 1.2387 0.6673 0.065 Uiso 1 1 calc R . .
C2 C 0.3946(4) 1.1832(3) 0.67539(19) 0.0337(10) Uani 1 1 d . . .
C3 C 0.3915(4) 1.1028(3) 0.6666(2) 0.0357(10) Uani 1 1 d . . .
Cl3 Cl 0.27046(13) 1.03930(8) 0.68080(7) 0.0579(4) Uani 1 1 d . . .
C4 C 0.5056(4) 1.0804(2) 0.64398(19) 0.0343(10) Uani 1 1 d . . .
C5 C 0.5462(5) 1.0015(3) 0.6254(2) 0.0459(12) Uani 1 1 d . . .
H5A H 0.6375 0.9940 0.6388 0.069 Uiso 1 1 calc R . .
H5B H 0.5329 0.9965 0.5804 0.069 Uiso 1 1 calc R . .
H5C H 0.4952 0.9615 0.6448 0.069 Uiso 1 1 calc R . .
N5 N 0.6489(3) 1.29031(19) 0.56642(14) 0.0273(7) Uani 1 1 d . . .
N6 N 0.6885(3) 1.21405(19) 0.55941(15) 0.0282(8) Uani 1 1 d . . .
C11 C 0.6055(5) 1.4081(3) 0.4960(2) 0.0416(12) Uani 1 1 d . . .
H11A H 0.6585 1.4439 0.5229 0.062 Uiso 1 1 calc R . .
H11B H 0.5149 1.4145 0.5036 0.062 Uiso 1 1 calc R . .
H11C H 0.6164 1.4203 0.4527 0.062 Uiso 1 1 calc R . .
C12 C 0.6463(4) 1.3246(3) 0.50962(19) 0.0333(10) Uani 1 1 d . . .
C13 C 0.6817(4) 1.2698(3) 0.46803(19) 0.0357(10) Uani 1 1 d . . .
H13A H 0.6864 1.2777 0.4250 0.043 Uiso 1 1 calc R . .
C14 C 0.7093(4) 1.2006(3) 0.5004(2) 0.0350(10) Uani 1 1 d . . .
C15 C 0.7488(5) 1.1224(3) 0.4773(2) 0.0445(12) Uani 1 1 d . . .
H15A H 0.6874 1.0822 0.4882 0.067 Uiso 1 1 calc R . .
H15B H 0.8348 1.1092 0.4962 0.067 Uiso 1 1 calc R . .
H15C H 0.7500 1.1245 0.4323 0.067 Uiso 1 1 calc R . .
B1 B 0.7054(5) 1.1582(3) 0.6160(2) 0.0314(11) Uani 1 1 d . . .
H1 H 0.7423 1.1067 0.6041 0.038 Uiso 1 1 calc R . .
C16 C 0.7129(4) 1.4230(2) 0.63909(17) 0.0265(9) Uani 1 1 d . . .
C17 C 0.6073(4) 1.4505(2) 0.65897(17) 0.0273(9) Uani 1 1 d . . .
C18 C 0.5300(4) 1.5176(2) 0.67300(18) 0.0283(9) Uani 1 1 d . . .
C19 C 0.5693(4) 1.5938(2) 0.66013(18) 0.0334(10) Uani 1 1 d . . .
H19A H 0.6497 1.6018 0.6437 0.040 Uiso 1 1 calc R . .
C20 C 0.4933(5) 1.6579(3) 0.6709(2) 0.0409(11) Uani 1 1 d . . .
H20A H 0.5208 1.7095 0.6618 0.049 Uiso 1 1 calc R . .
C21 C 0.3761(5) 1.6462(3) 0.6954(2) 0.0418(12) Uani 1 1 d . . .
H21A H 0.3238 1.6903 0.7031 0.050 Uiso 1 1 calc R . .
C22 C 0.3347(5) 1.5717(3) 0.7087(2) 0.0412(11) Uani 1 1 d . . .
H22A H 0.2547 1.5646 0.7256 0.049 Uiso 1 1 calc R . .
C23 C 0.4094(4) 1.5078(3) 0.69749(19) 0.0368(11) Uani 1 1 d . . .
H23A H 0.3800 1.4565 0.7062 0.044 Uiso 1 1 calc R . .
C24 C 0.8413(4) 1.4419(2) 0.62095(19) 0.0301(9) Uani 1 1 d . . .
C25 C 0.9181(4) 1.3849(3) 0.59581(19) 0.0356(10) Uani 1 1 d . . .
H25A H 0.8877 1.3324 0.5906 0.043 Uiso 1 1 calc R . .
C26 C 1.0371(5) 1.4047(3) 0.5786(2) 0.0487(13) Uani 1 1 d . . .
H26A H 1.0882 1.3660 0.5609 0.058 Uiso 1 1 calc R . .
C27 C 1.0836(5) 1.4802(3) 0.5868(3) 0.0664(17) Uani 1 1 d . . .
H27A H 1.1665 1.4931 0.5749 0.080 Uiso 1 1 calc R . .
C28 C 1.0106(5) 1.5369(3) 0.6121(3) 0.0698(19) Uani 1 1 d . . .
H28A H 1.0431 1.5889 0.6178 0.084 Uiso 1 1 calc R . .
C29 C 0.8892(5) 1.5182(3) 0.6293(2) 0.0490(13) Uani 1 1 d . . .
H29A H 0.8387 1.5574 0.6469 0.059 Uiso 1 1 calc R . .
Sb1 Sb 0.82368(3) 0.686186(17) 1.049956(13) 0.03494(8) Uani 1 1 d . . .
Cl4 Cl 0.90388(14) 0.69423(7) 0.95164(5) 0.0519(3) Uani 1 1 d . . .
Cl5 Cl 0.90768(15) 0.55825(7) 1.06266(6) 0.0571(4) Uani 1 1 d . . .
Cl6 Cl 0.74295(15) 0.81610(8) 1.04053(6) 0.0553(4) Uani 1 1 d . . .
Cl7 Cl 0.62650(14) 0.63805(10) 1.00405(6) 0.0660(4) Uani 1 1 d . . .
Cl8 Cl 1.02038(12) 0.73960(7) 1.09469(6) 0.0466(3) Uani 1 1 d . . .
Cl9 Cl 0.74853(13) 0.67798(8) 1.14980(5) 0.0526(3) Uani 1 1 d . . .

loop_
_atom_site_aniso_label
_atom_site_aniso_U_11
_atom_site_aniso_U_22
_atom_site_aniso_U_33
_atom_site_aniso_U_23
_atom_site_aniso_U_13
_atom_site_aniso_U_12
W1 0.02121(9) 0.02825(9) 0.02878(9) -0.00104(7) 0.00388(7) 0.00068(8)
Cl1 0.0235(6) 0.0449(6) 0.0433(6) -0.0041(5) -0.0018(5) 0.0033(5)
Cl2 0.0370(6) 0.0362(6) 0.0321(5) -0.0015(4) 0.0097(5) 0.0003(5)
N3 0.026(2) 0.0256(17) 0.0321(19) 0.0046(14) 0.0066(16) 0.0017(15)
N4 0.0254(19) 0.0275(17) 0.0304(18) -0.0001(14) 0.0069(16) 0.0049(15)
C6 0.040(3) 0.047(3) 0.037(3) -0.007(2) -0.005(2) -0.002(2)
C7 0.026(2) 0.044(3) 0.029(2) 0.0023(18) 0.002(2) 0.002(2)
C8 0.028(3) 0.049(3) 0.034(2) 0.002(2) -0.001(2) 0.009(2)
C9 0.029(2) 0.040(2) 0.034(2) 0.0072(19) 0.010(2) 0.004(2)
C10 0.038(3) 0.044(3) 0.054(3) 0.000(2) 0.008(3) 0.017(2)
N1 0.025(2) 0.0296(19) 0.037(2) -0.0032(14) 0.0081(17) -0.0042(16)
N2 0.027(2) 0.0296(18) 0.0341(19) -0.0015(14) 0.0068(17) -0.0018(15)
C1 0.026(3) 0.057(3) 0.048(3) -0.007(2) 0.011(2) -0.005(2)
C2 0.026(2) 0.045(3) 0.031(2) -0.0021(18) 0.0063(19) -0.003(2)
C3 0.030(3) 0.038(2) 0.039(2) 0.0029(19) 0.004(2) -0.010(2)
Cl3 0.0395(8) 0.0559(8) 0.0795(9) 0.0065(7) 0.0118(7) -0.0145(6)
C4 0.031(3) 0.035(2) 0.037(2) 0.0028(18) 0.007(2) -0.007(2)
C5 0.043(3) 0.035(3) 0.061(3) 0.000(2) 0.010(3) -0.006(2)
N5 0.0229(19) 0.0287(18) 0.0300(18) -0.0015(14) 0.0009(16) -0.0014(15)
N6 0.0224(19) 0.0325(19) 0.0299(18) -0.0040(14) 0.0042(16) 0.0000(15)
C11 0.042(3) 0.047(3) 0.036(2) 0.014(2) 0.001(2) 0.008(2)
C12 0.024(2) 0.045(3) 0.031(2) 0.0033(19) 0.0006(19) 0.001(2)
C13 0.030(3) 0.052(3) 0.025(2) 0.0013(19) 0.003(2) 0.004(2)
C14 0.023(2) 0.045(3) 0.037(2) -0.0103(19) 0.006(2) -0.003(2)
C15 0.050(3) 0.042(3) 0.043(3) -0.012(2) 0.015(3) -0.001(2)
B1 0.029(3) 0.028(3) 0.038(3) 0.000(2) 0.007(2) 0.002(2)
C16 0.024(2) 0.026(2) 0.029(2) 0.0003(16) 0.0001(19) 0.0001(18)
C17 0.026(2) 0.031(2) 0.023(2) 0.0009(16) -0.0008(18) -0.0022(19)
C18 0.023(2) 0.032(2) 0.029(2) -0.0032(17) 0.0028(19) 0.0048(18)
C19 0.029(3) 0.032(2) 0.039(2) -0.0028(18) 0.009(2) 0.0002(19)
C20 0.041(3) 0.034(3) 0.048(3) -0.002(2) 0.008(2) 0.001(2)
C21 0.037(3) 0.039(3) 0.050(3) -0.012(2) 0.005(2) 0.015(2)
C22 0.032(3) 0.047(3) 0.046(3) -0.006(2) 0.012(2) 0.006(2)
C23 0.033(3) 0.038(2) 0.039(2) -0.0019(19) 0.007(2) 0.003(2)
C24 0.020(2) 0.030(2) 0.040(2) 0.0056(18) 0.001(2) 0.0017(18)
C25 0.028(2) 0.036(2) 0.043(3) 0.0001(19) 0.007(2) 0.000(2)
C26 0.032(3) 0.046(3) 0.070(3) 0.004(2) 0.017(3) 0.007(2)
C27 0.032(3) 0.054(4) 0.117(5) 0.019(3) 0.024(3) -0.001(3)
C28 0.032(3) 0.033(3) 0.146(6) 0.012(3) 0.016(4) -0.002(2)
C29 0.028(3) 0.030(3) 0.089(4) 0.004(2) 0.002(3) 0.002(2)
Sb1 0.03618(18) 0.03981(17) 0.02969(15) 0.00087(12) 0.00787(14) 0.00097(14)
Cl4 0.0676(9) 0.0564(7) 0.0346(6) 0.0023(5) 0.0201(6) 0.0064(7)
Cl5 0.0712(10) 0.0345(6) 0.0677(8) 0.0064(6) 0.0187(8) 0.0022(6)
Cl6 0.0654(9) 0.0570(8) 0.0444(7) 0.0020(6) 0.0092(7) 0.0259(7)
Cl7 0.0488(9) 0.0961(11) 0.0519(8) -0.0075(7) -0.0022(7) -0.0178(8)
Cl8 0.0417(7) 0.0459(7) 0.0522(7) 0.0030(5) 0.0039(6) -0.0043(6)
Cl9 0.0538(8) 0.0713(9) 0.0349(6) 0.0032(6) 0.0168(6) -0.0042(7)

loop_
_atom_type_symbol
_atom_type_description
_atom_type_scat_dispersion_real
_atom_type_scat_dispersion_imag
_atom_type_scat_source
C C 0.0033 0.0016 'International Tables Vol C Tables 4.2.6.8 and 6.1.1.4'
H H 0.0000 0.0000 'International Tables Vol C Tables 4.2.6.8 and 6.1.1.4'
B B 0.0013 0.0007 'International Tables Vol C Tables 4.2.6.8 and 6.1.1.4'
N N 0.0061 0.0033 'International Tables Vol C Tables 4.2.6.8 and 6.1.1.4'
Cl Cl 0.1484 0.1585 'International Tables Vol C Tables 4.2.6.8 and 6.1.1.4'
Sb Sb -0.5866 1.5461 'International Tables Vol C Tables 4.2.6.8 and 6.1.1.4'
W W -0.8490 6.8722 'International Tables Vol C Tables 4.2.6.8 and 6.1.1.4'

loop_
_geom_angle_atom_site_label_1
_geom_angle_atom_site_label_2
_geom_angle_atom_site_label_3
_geom_angle
_geom_angle_site_symmetry_1
_geom_angle_site_symmetry_3
_geom_angle_publ_flag
C16 W1 C17 37.40(15) . . ?
C16 W1 N5 84.68(14) . . ?
C17 W1 N5 111.25(14) . . ?
C16 W1 N3 83.93(14) . . ?
C17 W1 N3 112.53(15) . . ?
N5 W1 N3 82.69(13) . . ?
C16 W1 N1 164.03(14) . . ?
C17 W1 N1 158.57(15) . . ?
N5 W1 N1 83.86(12) . . ?
N3 W1 N1 83.61(12) . . ?
C16 W1 Cl1 107.91(12) . . ?
C17 W1 Cl1 83.20(12) . . ?
N5 W1 Cl1 86.92(10) . . ?
N3 W1 Cl1 163.49(9) . . ?
N1 W1 Cl1 82.55(10) . . ?
C16 W1 Cl2 105.37(11) . . ?
C17 W1 Cl2 83.77(11) . . ?
N5 W1 Cl2 163.65(9) . . ?
N3 W1 Cl2 85.56(9) . . ?
N1 W1 Cl2 83.56(9) . . ?
Cl1 W1 Cl2 101.75(4) . . ?
C7 N3 N4 107.2(3) . . ?
C7 N3 W1 133.4(3) . . ?
N4 N3 W1 119.3(3) . . ?
C9 N4 N3 108.9(3) . . ?
C9 N4 B1 129.8(4) . . ?
N3 N4 B1 121.3(3) . . ?
C7 C6 H6A 109.5 . . ?
C7 C6 H6B 109.5 . . ?
H6A C6 H6B 109.5 . . ?
C7 C6 H6C 109.5 . . ?
H6A C6 H6C 109.5 . . ?
H6B C6 H6C 109.5 . . ?
N3 C7 C8 108.9(4) . . ?
N3 C7 C6 124.2(4) . . ?
C8 C7 C6 126.9(4) . . ?
C7 C8 C9 107.0(4) . . ?
C7 C8 H8A 126.5 . . ?
C9 C8 H8A 126.5 . . ?
N4 C9 C8 108.0(4) . . ?
N4 C9 C10 122.5(4) . . ?
C8 C9 C10 129.5(4) . . ?
C9 C10 H10A 109.5 . . ?
C9 C10 H10B 109.5 . . ?
H10A C10 H10B 109.5 . . ?
C9 C10 H10C 109.5 . . ?
H10A C10 H10C 109.5 . . ?
H10B C10 H10C 109.5 . . ?
C2 N1 N2 105.8(3) . . ?
C2 N1 W1 133.9(3) . . ?
N2 N1 W1 120.1(2) . . ?
C4 N2 N1 111.5(3) . . ?
C4 N2 B1 129.8(4) . . ?
N1 N2 B1 118.7(3) . . ?
C2 C1 H1A 109.5 . . ?
C2 C1 H1B 109.5 . . ?
H1A C1 H1B 109.5 . . ?
C2 C1 H1C 109.5 . . ?
H1A C1 H1C 109.5 . . ?
H1B C1 H1C 109.5 . . ?
N1 C2 C3 108.5(4) . . ?
N1 C2 C1 125.8(4) . . ?
C3 C2 C1 125.7(4) . . ?
C2 C3 C4 108.1(4) . . ?
C2 C3 Cl3 127.6(4) . . ?
C4 C3 Cl3 124.3(3) . . ?
N2 C4 C3 106.1(4) . . ?
N2 C4 C5 125.1(4) . . ?
C3 C4 C5 128.8(4) . . ?
C4 C5 H5A 109.5 . . ?
C4 C5 H5B 109.5 . . ?
H5A C5 H5B 109.5 . . ?
C4 C5 H5C 109.5 . . ?
H5A C5 H5C 109.5 . . ?
H5B C5 H5C 109.5 . . ?
C12 N5 N6 106.6(3) . . ?
C12 N5 W1 132.4(3) . . ?
N6 N5 W1 120.9(2) . . ?
C14 N6 N5 110.1(3) . . ?
C14 N6 B1 129.6(4) . . ?
N5 N6 B1 120.3(3) . . ?
C12 C11 H11A 109.5 . . ?
C12 C11 H11B 109.5 . . ?
H11A C11 H11B 109.5 . . ?
C12 C11 H11C 109.5 . . ?
H11A C11 H11C 109.5 . . ?
H11B C11 H11C 109.5 . . ?
N5 C12 C13 108.7(4) . . ?
N5 C12 C11 124.4(4) . . ?
C13 C12 C11 126.9(4) . . ?
C12 C13 C14 107.3(4) . . ?
C12 C13 H13A 126.3 . . ?
C14 C13 H13A 126.3 . . ?
N6 C14 C13 107.2(4) . . ?
N6 C14 C15 123.3(4) . . ?
C13 C14 C15 129.4(4) . . ?
C14 C15 H15A 109.5 . . ?
C14 C15 H15B 109.5 . . ?
H15A C15 H15B 109.5 . . ?
C14 C15 H15C 109.5 . . ?
H15A C15 H15C 109.5 . . ?
H15B C15 H15C 109.5 . . ?
N2 B1 N4 108.6(3) . . ?
N2 B1 N6 107.9(4) . . ?
N4 B1 N6 108.8(3) . . ?
N2 B1 H1 110.5 . . ?
N4 B1 H1 110.5 . . ?
N6 B1 H1 110.5 . . ?
C17 C16 C24 146.1(4) . . ?
C17 C16 W1 71.5(3) . . ?
C24 C16 W1 142.4(3) . . ?
C16 C17 C18 148.8(4) . . ?
C16 C17 W1 71.1(2) . . ?
C18 C17 W1 139.9(3) . . ?
C19 C18 C23 118.0(4) . . ?
C19 C18 C17 120.8(4) . . ?
C23 C18 C17 121.2(4) . . ?
C20 C19 C18 121.0(4) . . ?
C20 C19 H19A 119.5 . . ?
C18 C19 H19A 119.5 . . ?
C19 C20 C21 119.4(4) . . ?
C19 C20 H20A 120.3 . . ?
C21 C20 H20A 120.3 . . ?
C22 C21 C20 120.9(4) . . ?
C22 C21 H21A 119.5 . . ?
C20 C21 H21A 119.5 . . ?
C23 C22 C21 119.9(4) . . ?
C23 C22 H22A 120.1 . . ?
C21 C22 H22A 120.1 . . ?
C22 C23 C18 120.8(4) . . ?
C22 C23 H23A 119.6 . . ?
C18 C23 H23A 119.6 . . ?
C29 C24 C25 118.9(4) . . ?
C29 C24 C16 119.6(4) . . ?
C25 C24 C16 121.4(4) . . ?
C26 C25 C24 120.0(4) . . ?
C26 C25 H25A 120.0 . . ?
C24 C25 H25A 120.0 . . ?
C25 C26 C27 120.7(5) . . ?
C25 C26 H26A 119.6 . . ?
C27 C26 H26A 119.6 . . ?
C28 C27 C26 120.3(5) . . ?
C28 C27 H27A 119.9 . . ?
C26 C27 H27A 119.9 . . ?
C27 C28 C29 119.9(5) . . ?
C27 C28 H28A 120.0 . . ?
C29 C28 H28A 120.0 . . ?
C28 C29 C24 120.1(5) . . ?
C28 C29 H29A 119.9 . . ?
C24 C29 H29A 119.9 . . ?
Cl5 Sb1 Cl7 91.78(6) . . ?
Cl5 Sb1 Cl4 90.08(5) . . ?
Cl7 Sb1 Cl4 90.21(5) . . ?
Cl5 Sb1 Cl6 178.01(5) . . ?
Cl7 Sb1 Cl6 89.80(6) . . ?
Cl4 Sb1 Cl6 91.13(4) . . ?
Cl5 Sb1 Cl8 90.33(5) . . ?
Cl7 Sb1 Cl8 177.79(5) . . ?
Cl4 Sb1 Cl8 89.14(5) . . ?
Cl6 Sb1 Cl8 88.10(5) . . ?
Cl5 Sb1 Cl9 89.33(5) . . ?
Cl7 Sb1 Cl9 91.11(5) . . ?
Cl4 Sb1 Cl9 178.57(5) . . ?
Cl6 Sb1 Cl9 89.42(5) . . ?
Cl8 Sb1 Cl9 89.56(5) . . ?

loop_
_geom_bond_atom_site_label_1
_geom_bond_atom_site_label_2
_geom_bond_distance
_geom_bond_site_symmetry_2
_geom_bond_publ_flag
W1 C16 2.033(4) . ?
W1 C17 2.037(4) . ?
W1 N5 2.123(3) . ?
W1 N3 2.155(3) . ?
W1 N1 2.237(3) . ?
W1 Cl1 2.3097(11) . ?
W1 Cl2 2.3293(10) . ?
N3 C7 1.356(5) . ?
N3 N4 1.382(4) . ?
N4 C9 1.347(5) . ?
N4 B1 1.534(6) . ?
C6 C7 1.499(6) . ?
C6 H6A 0.9800 . ?
C6 H6B 0.9800 . ?
C6 H6C 0.9800 . ?
C7 C8 1.376(6) . ?
C8 C9 1.384(6) . ?
C8 H8A 0.9500 . ?
C9 C10 1.494(6) . ?
C10 H10A 0.9800 . ?
C10 H10B 0.9800 . ?
C10 H10C 0.9800 . ?
N1 C2 1.360(5) . ?
N1 N2 1.375(5) . ?
N2 C4 1.336(5) . ?
N2 B1 1.519(6) . ?
C1 C2 1.494(6) . ?
C1 H1A 0.9800 . ?
C1 H1B 0.9800 . ?
C1 H1C 0.9800 . ?
C2 C3 1.379(6) . ?
C3 C4 1.382(6) . ?
C3 Cl3 1.710(4) . ?
C4 C5 1.473(6) . ?
C5 H5A 0.9800 . ?
C5 H5B 0.9800 . ?
C5 H5C 0.9800 . ?
N5 C12 1.363(5) . ?
N5 N6 1.373(4) . ?
N6 C14 1.338(5) . ?
N6 B1 1.551(6) . ?
C11 C12 1.504(6) . ?
C11 H11A 0.9800 . ?
C11 H11B 0.9800 . ?
C11 H11C 0.9800 . ?
C12 C13 1.371(6) . ?
C13 C14 1.388(6) . ?
C13 H13A 0.9500 . ?
C14 C15 1.491(6) . ?
C15 H15A 0.9800 . ?
C15 H15B 0.9800 . ?
C15 H15C 0.9800 . ?
B1 H1 1.0000 . ?
C16 C17 1.305(5) . ?
C16 C24 1.465(6) . ?
C17 C18 1.445(5) . ?
C18 C19 1.396(6) . ?
C18 C23 1.420(6) . ?
C19 C20 1.380(6) . ?
C19 H19A 0.9500 . ?
C20 C21 1.390(7) . ?
C20 H20A 0.9500 . ?
C21 C22 1.378(6) . ?
C21 H21A 0.9500 . ?
C22 C23 1.370(6) . ?
C22 H22A 0.9500 . ?
C23 H23A 0.9500 . ?
C24 C29 1.396(6) . ?
C24 C25 1.399(6) . ?
C25 C26 1.370(6) . ?
C25 H25A 0.9500 . ?
C26 C27 1.378(7) . ?
C26 H26A 0.9500 . ?
C27 C28 1.372(7) . ?
C27 H27A 0.9500 . ?
C28 C29 1.389(7) . ?
C28 H28A 0.9500 . ?
C29 H29A 0.9500 . ?
Sb1 Cl5 2.3518(13) . ?
Sb1 Cl7 2.3526(15) . ?
Sb1 Cl4 2.3653(12) . ?
Sb1 Cl6 2.3660(13) . ?
Sb1 Cl8 2.3726(13) . ?
Sb1 Cl9 2.3744(12) . ?

loop_
_geom_torsion_atom_site_label_1
_geom_torsion_atom_site_label_2
_geom_torsion_atom_site_label_3
_geom_torsion_atom_site_label_4
_geom_torsion
_geom_torsion_site_symmetry_1
_geom_torsion_site_symmetry_2
_geom_torsion_site_symmetry_3
_geom_torsion_site_symmetry_4
_geom_torsion_publ_flag
C16 W1 N3 C7 53.6(4) . . . . ?
C17 W1 N3 C7 29.0(4) . . . . ?
N5 W1 N3 C7 139.0(4) . . . . ?
N1 W1 N3 C7 -136.4(4) . . . . ?
Cl1 W1 N3 C7 -169.6(3) . . . . ?
Cl2 W1 N3 C7 -52.4(3) . . . . ?
C16 W1 N3 N4 -131.8(3) . . . . ?
C17 W1 N3 N4 -156.5(3) . . . . ?
N5 W1 N3 N4 -46.4(3) . . . . ?
N1 W1 N3 N4 38.2(3) . . . . ?
Cl1 W1 N3 N4 5.0(5) . . . . ?
Cl2 W1 N3 N4 122.2(3) . . . . ?
C7 N3 N4 C9 0.9(4) . . . . ?
W1 N3 N4 C9 -175.0(2) . . . . ?
C7 N3 N4 B1 -178.9(3) . . . . ?
W1 N3 N4 B1 5.2(4) . . . . ?
N4 N3 C7 C8 -1.3(4) . . . . ?
W1 N3 C7 C8 173.7(3) . . . . ?
N4 N3 C7 C6 -179.2(4) . . . . ?
W1 N3 C7 C6 -4.2(6) . . . . ?
N3 C7 C8 C9 1.3(5) . . . . ?
C6 C7 C8 C9 179.1(4) . . . . ?
N3 N4 C9 C8 -0.1(4) . . . . ?
B1 N4 C9 C8 179.7(4) . . . . ?
N3 N4 C9 C10 179.1(4) . . . . ?
B1 N4 C9 C10 -1.1(7) . . . . ?
C7 C8 C9 N4 -0.7(5) . . . . ?
C7 C8 C9 C10 -179.8(4) . . . . ?
C16 W1 N1 C2 -179.5(5) . . . . ?
C17 W1 N1 C2 1.3(6) . . . . ?
N5 W1 N1 C2 -135.1(4) . . . . ?
N3 W1 N1 C2 141.6(4) . . . . ?
Cl1 W1 N1 C2 -47.4(4) . . . . ?
Cl2 W1 N1 C2 55.4(4) . . . . ?
C16 W1 N1 N2 -3.6(7) . . . . ?
C17 W1 N1 N2 177.2(3) . . . . ?
N5 W1 N1 N2 40.8(3) . . . . ?
N3 W1 N1 N2 -42.5(3) . . . . ?
Cl1 W1 N1 N2 128.5(3) . . . . ?
Cl2 W1 N1 N2 -128.7(3) . . . . ?
C2 N1 N2 C4 0.0(5) . . . . ?
W1 N1 N2 C4 -176.9(3) . . . . ?
C2 N1 N2 B1 178.1(4) . . . . ?
W1 N1 N2 B1 1.1(5) . . . . ?
N2 N1 C2 C3 0.1(5) . . . . ?
W1 N1 C2 C3 176.4(3) . . . . ?
N2 N1 C2 C1 179.3(4) . . . . ?
W1 N1 C2 C1 -4.3(7) . . . . ?
N1 C2 C3 C4 -0.1(5) . . . . ?
C1 C2 C3 C4 -179.4(4) . . . . ?
N1 C2 C3 Cl3 179.6(3) . . . . ?
C1 C2 C3 Cl3 0.3(7) . . . . ?
N1 N2 C4 C3 -0.1(5) . . . . ?
B1 N2 C4 C3 -177.9(4) . . . . ?
N1 N2 C4 C5 177.9(4) . . . . ?
B1 N2 C4 C5 0.1(7) . . . . ?
C2 C3 C4 N2 0.1(5) . . . . ?
Cl3 C3 C4 N2 -179.6(3) . . . . ?
C2 C3 C4 C5 -177.8(4) . . . . ?
Cl3 C3 C4 C5 2.5(7) . . . . ?
C16 W1 N5 C12 -53.8(4) . . . . ?
C17 W1 N5 C12 -26.9(4) . . . . ?
N3 W1 N5 C12 -138.3(4) . . . . ?
N1 W1 N5 C12 137.4(4) . . . . ?
Cl1 W1 N5 C12 54.5(4) . . . . ?
Cl2 W1 N5 C12 177.3(3) . . . . ?
C16 W1 N5 N6 131.3(3) . . . . ?
C17 W1 N5 N6 158.1(3) . . . . ?
N3 W1 N5 N6 46.7(3) . . . . ?
N1 W1 N5 N6 -37.6(3) . . . . ?
Cl1 W1 N5 N6 -120.4(3) . . . . ?
Cl2 W1 N5 N6 2.3(6) . . . . ?
C12 N5 N6 C14 -0.4(4) . . . . ?
W1 N5 N6 C14 175.7(3) . . . . ?
C12 N5 N6 B1 178.4(4) . . . . ?
W1 N5 N6 B1 -5.4(5) . . . . ?
N6 N5 C12 C13 1.1(5) . . . . ?
W1 N5 C12 C13 -174.4(3) . . . . ?
N6 N5 C12 C11 178.7(4) . . . . ?
W1 N5 C12 C11 3.2(7) . . . . ?
N5 C12 C13 C14 -1.3(5) . . . . ?
C11 C12 C13 C14 -178.8(4) . . . . ?
N5 N6 C14 C13 -0.4(5) . . . . ?
B1 N6 C14 C13 -179.1(4) . . . . ?
N5 N6 C14 C15 -177.8(4) . . . . ?
B1 N6 C14 C15 3.5(7) . . . . ?
C12 C13 C14 N6 1.0(5) . . . . ?
C12 C13 C14 C15 178.2(4) . . . . ?
C4 N2 B1 N4 -124.0(4) . . . . ?
N1 N2 B1 N4 58.3(5) . . . . ?
C4 N2 B1 N6 118.2(4) . . . . ?
N1 N2 B1 N6 -59.4(5) . . . . ?
C9 N4 B1 N2 116.0(4) . . . . ?
N3 N4 B1 N2 -64.2(4) . . . . ?
C9 N4 B1 N6 -126.8(4) . . . . ?
N3 N4 B1 N6 53.0(5) . . . . ?
C14 N6 B1 N2 -117.0(5) . . . . ?
N5 N6 B1 N2 64.3(5) . . . . ?
C14 N6 B1 N4 125.4(4) . . . . ?
N5 N6 B1 N4 -53.3(5) . . . . ?
N5 W1 C16 C17 136.1(3) . . . . ?
N3 W1 C16 C17 -140.7(3) . . . . ?
N1 W1 C16 C17 -179.5(4) . . . . ?
Cl1 W1 C16 C17 51.1(2) . . . . ?
Cl2 W1 C16 C17 -57.0(2) . . . . ?
C17 W1 C16 C24 177.1(6) . . . . ?
N5 W1 C16 C24 -46.7(5) . . . . ?
N3 W1 C16 C24 36.4(5) . . . . ?
N1 W1 C16 C24 -2.4(9) . . . . ?
Cl1 W1 C16 C24 -131.8(5) . . . . ?
Cl2 W1 C16 C24 120.1(5) . . . . ?
C24 C16 C17 C18 9.1(12) . . . . ?
W1 C16 C17 C18 -174.1(7) . . . . ?
C24 C16 C17 W1 -176.8(7) . . . . ?
N5 W1 C17 C16 -47.7(3) . . . . ?
N3 W1 C17 C16 43.0(3) . . . . ?
N1 W1 C17 C16 179.6(3) . . . . ?
Cl1 W1 C17 C16 -131.7(2) . . . . ?
Cl2 W1 C17 C16 125.6(2) . . . . ?
C16 W1 C17 C18 175.3(6) . . . . ?
N5 W1 C17 C18 127.5(4) . . . . ?
N3 W1 C17 C18 -141.7(4) . . . . ?
N1 W1 C17 C18 -5.1(7) . . . . ?
Cl1 W1 C17 C18 43.5(4) . . . . ?
Cl2 W1 C17 C18 -59.2(4) . . . . ?
C16 C17 C18 C19 4.2(9) . . . . ?
W1 C17 C18 C19 -167.1(3) . . . . ?
C16 C17 C18 C23 -178.8(6) . . . . ?
W1 C17 C18 C23 9.9(7) . . . . ?
C23 C18 C19 C20 0.1(6) . . . . ?
C17 C18 C19 C20 177.2(4) . . . . ?
C18 C19 C20 C21 0.4(7) . . . . ?
C19 C20 C21 C22 -0.3(7) . . . . ?
C20 C21 C22 C23 -0.3(7) . . . . ?
C21 C22 C23 C18 0.8(7) . . . . ?
C19 C18 C23 C22 -0.7(6) . . . . ?
C17 C18 C23 C22 -177.8(4) . . . . ?
C17 C16 C24 C29 6.7(9) . . . . ?
W1 C16 C24 C29 -168.4(4) . . . . ?
C17 C16 C24 C25 -173.9(6) . . . . ?
W1 C16 C24 C25 11.0(7) . . . . ?
C29 C24 C25 C26 -1.4(7) . . . . ?
C16 C24 C25 C26 179.2(4) . . . . ?
C24 C25 C26 C27 1.1(8) . . . . ?
C25 C26 C27 C28 -0.3(9) . . . . ?
C26 C27 C28 C29 -0.2(10) . . . . ?
C27 C28 C29 C24 -0.1(9) . . . . ?
C25 C24 C29 C28 0.8(7) . . . . ?
C16 C24 C29 C28 -179.8(5) . . . . ?
